data_7057406
loop_
_publ_author_name
'An, Lin'
'Wang, Jia-wei'
'Wang, Chan'
'Zhou, Shan-shan'
'Sun, Jing'
'Yan, Chao-Guo'

_publ_section_title
;
 2,3-Ethylene-bridged dihomooxacalix[4]arenes: synthesis, X-ray crystal
 structures and highly selective binding properties with anions
;
_journal_issue 13
_journal_name_full 'New Journal of Chemistry'
_journal_page_first 10689
_journal_paper_doi 10.1039/C8NJ01284A
_journal_volume 42
_journal_year 2018
_chemical_formula_moiety 'C47 H60 O5'
_chemical_formula_sum 'C47 H60 O5'
_chemical_formula_weight 704.95
_space_group_crystal_system monoclinic
_space_group_IT_number 15
_space_group_name_Hall '-I 2ya'
_space_group_name_H-M_alt 'I 1 2/a 1'
_symmetry_space_group_name_Hall '-I 2ya'
_symmetry_space_group_name_H-M 'I 1 2/a 1'
_atom_sites_solution_hydrogens mixed
_audit_block_doi 10.5517/cc1ktx9l
_audit_creation_method SHELXL-2014/7
_audit_update_record
;
2017-08-06 deposited with the CCDC.
2018-05-09 downloaded from the CCDC.
;
_cell_angle_alpha 90
_cell_angle_beta 101.629(6)
_cell_angle_gamma 90
_cell_formula_units_Z 8
_cell_length_a 19.627(2)
_cell_length_b 14.7493(17)
_cell_length_c 29.848(3)
_cell_measurement_reflns_used 9669
_cell_measurement_temperature 293(2)
_cell_measurement_theta_max 27.54
_cell_measurement_theta_min 2.29
_cell_volume 8463.2(16)
_computing_cell_refinement 'Bruker SMART'
_computing_data_collection 'Bruker SMART'
_computing_data_reduction 'Bruker SAINT'
_computing_molecular_graphics 'Bruker SHELXTL'
_computing_publication_material 'Bruker SHELXTL'
_computing_structure_refinement 'SHELXL-2014/7 (Sheldrick, 2014)'
_computing_structure_solution 'Bruker SHELXTL'
_diffrn_ambient_temperature 293(2)
_diffrn_measured_fraction_theta_full 0.981
_diffrn_measured_fraction_theta_max 0.981
_diffrn_measurement_device_type 'CCD area detector'
_diffrn_measurement_method 'phi and omega scans'
_diffrn_radiation_source 'fine-focus sealed tube'
_diffrn_radiation_type MoK\a
_diffrn_radiation_wavelength 0.71073
_diffrn_reflns_av_R_equivalents 0.0711
_diffrn_reflns_av_unetI/netI 0.0580
_diffrn_reflns_Laue_measured_fraction_full 0.981
_diffrn_reflns_Laue_measured_fraction_max 0.981
_diffrn_reflns_limit_h_max 23
_diffrn_reflns_limit_h_min -23
_diffrn_reflns_limit_k_max 17
_diffrn_reflns_limit_k_min -17
_diffrn_reflns_limit_l_max 35
_diffrn_reflns_limit_l_min -35
_diffrn_reflns_number 32998
_diffrn_reflns_point_group_measured_fraction_full 0.981
_diffrn_reflns_point_group_measured_fraction_max 0.981
_diffrn_reflns_theta_full 24.995
_diffrn_reflns_theta_max 24.995
_diffrn_reflns_theta_min 2.119
_exptl_absorpt_coefficient_mu 0.070
_exptl_absorpt_correction_T_max 0.985
_exptl_absorpt_correction_T_min 0.982
_exptl_absorpt_correction_type multi-scan
_exptl_absorpt_process_details sadabs
_exptl_crystal_colour colorless
_exptl_crystal_density_diffrn 1.107
_exptl_crystal_description block
_exptl_crystal_F_000 3056
_exptl_crystal_size_max 0.260
_exptl_crystal_size_mid 0.240
_exptl_crystal_size_min 0.220
_refine_diff_density_max 0.634
_refine_diff_density_min -0.573
_refine_diff_density_rms 0.118
_refine_ls_extinction_method none
_refine_ls_goodness_of_fit_ref 1.080
_refine_ls_hydrogen_treatment constr
_refine_ls_matrix_type full
_refine_ls_number_parameters 511
_refine_ls_number_reflns 7314
_refine_ls_number_restraints 84
_refine_ls_restrained_S_all 1.074
_refine_ls_R_factor_all 0.2013
_refine_ls_R_factor_gt 0.1921
_refine_ls_shift/su_max 0.000
_refine_ls_shift/su_mean 0.000
_refine_ls_structure_factor_coef Fsqd
_refine_ls_weighting_details 'w=1/[\s^2^(Fo^2^)+(0.0152P)^2^+344.0247P] where P=(Fo^2^+2Fc^2^)/3'
_refine_ls_weighting_scheme calc
_refine_ls_wR_factor_gt 0.4044
_refine_ls_wR_factor_ref 0.4090
_reflns_Friedel_coverage 0.000
_reflns_number_gt 6737
_reflns_number_total 7314
_reflns_threshold_expression 'I > 2\s(I)'
_cod_data_source_file c8nj01284a2.cif
_cod_data_source_block 3a
_cod_depositor_comments 'Adding full bibliography for 7057406--7057408.cif.'
_cod_database_code 7057406
_shelx_shelxl_version_number 2014/7
_shelx_space_group_comment
; 
The symmetry employed for this shelxl refinement is uniquely defined 
by the following loop, which should always be used as a source of 
symmetry information in preference to the above space-group names. 
They are only intended as comments. 
;
_shelx_estimated_absorpt_t_min 0.982
_shelx_estimated_absorpt_t_max 0.985

loop_
_space_group_symop_operation_xyz
'x, y, z'
'-x+1/2, y, -z'
'x+1/2, y+1/2, z+1/2'
'-x+1, y+1/2, -z+1/2'
'-x, -y, -z'
'x-1/2, -y, z'
'-x+1/2, -y+1/2, -z+1/2'
'x, -y+1/2, z+1/2'

loop_
_atom_site_label
_atom_site_type_symbol
_atom_site_fract_x
_atom_site_fract_y
_atom_site_fract_z
_atom_site_U_iso_or_equiv
_atom_site_adp_type
_atom_site_occupancy
_atom_site_site_symmetry_order
_atom_site_calc_flag
_atom_site_refinement_flags_posn
_atom_site_refinement_flags_adp
_atom_site_refinement_flags_occupancy
_atom_site_disorder_assembly
_atom_site_disorder_group
O1 O 0.1595(3) 0.6240(4) 0.80304(18) 0.0214(13) Uani 1 1 d . . . . .
O2 O 0.1626(3) 0.8237(4) 0.78808(19) 0.0290(15) Uani 1 1 d . . . . .
O3 O -0.0185(3) 0.7153(5) 0.7748(2) 0.0348(16) Uani 1 1 d . . . . .
H3 H -0.0231 0.6620 0.7814 0.052 Uiso 1 1 d R U . . .
O4 O -0.0879(3) 0.5803(4) 0.81471(19) 0.0280(14) Uani 1 1 d . . . . .
O5 O 0.0345(3) 0.5405(4) 0.78177(19) 0.0291(14) Uani 1 1 d . . . . .
H5 H 0.0745 0.5580 0.7834 0.044 Uiso 1 1 d R U . . .
C1 C 0.2117(4) 0.4900(6) 0.8383(3) 0.0208(18) Uani 1 1 d . . . . .
C2 C 0.2609(4) 0.4485(6) 0.8732(3) 0.0209(17) Uani 1 1 d . . . . .
H2 H 0.2610 0.3857 0.8757 0.025 Uiso 1 1 calc R U . . .
C3 C 0.3086(4) 0.4976(6) 0.9037(3) 0.0196(17) Uani 1 1 d . . . . .
C4 C 0.3070(4) 0.5925(6) 0.8986(3) 0.0206(17) Uani 1 1 d . . . . .
H4 H 0.3390 0.6275 0.9186 0.025 Uiso 1 1 calc R U . . .
C5 C 0.2589(4) 0.6359(5) 0.8645(3) 0.0171(16) Uani 1 1 d . . . . .
C6 C 0.2122(4) 0.5823(6) 0.8346(3) 0.0197(17) Uani 1 1 d . . . . .
C7 C 0.3631(4) 0.4551(6) 0.9417(3) 0.0252(19) Uani 1 1 d . . . . .
C8 C 0.3528(6) 0.4912(8) 0.9882(3) 0.043(3) Uani 1 1 d . . . . .
H8A H 0.3836 0.4599 1.0123 0.065 Uiso 1 1 calc R U . . .
H8B H 0.3056 0.4812 0.9911 0.065 Uiso 1 1 calc R U . . .
H8C H 0.3628 0.5549 0.9902 0.065 Uiso 1 1 calc R U . . .
C9 C 0.4359(4) 0.4783(7) 0.9353(3) 0.038(2) Uani 1 1 d . . . . .
H9A H 0.4429 0.4537 0.9068 0.057 Uiso 1 1 calc R U . . .
H9B H 0.4694 0.4529 0.9600 0.057 Uiso 1 1 calc R U . . .
H9C H 0.4413 0.5430 0.9351 0.057 Uiso 1 1 calc R U . . .
C10 C 0.3556(6) 0.3504(7) 0.9414(4) 0.051(3) Uani 1 1 d . . . . .
H10A H 0.3648 0.3268 0.9132 0.077 Uiso 1 1 calc R U . . .
H10B H 0.3092 0.3344 0.9441 0.077 Uiso 1 1 calc R U . . .
H10C H 0.3883 0.3252 0.9666 0.077 Uiso 1 1 calc R U . . .
C11 C 0.1779(4) 0.6678(6) 0.7640(3) 0.0264(19) Uani 1 1 d . . . . .
H11A H 0.1665 0.6287 0.7374 0.032 Uiso 1 1 calc R U . . .
H11B H 0.2274 0.6800 0.7698 0.032 Uiso 1 1 calc R U . . .
C12 C 0.1378(5) 0.7550(8) 0.7553(3) 0.037(3) Uani 1 1 d . . . . .
H12A H 0.1403 0.7771 0.7251 0.044 Uiso 1 1 calc R U . . .
H12B H 0.0893 0.7431 0.7556 0.044 Uiso 1 1 calc R U . . .
C13 C 0.2590(4) 0.7402(5) 0.8620(3) 0.0200(17) Uani 1 1 d . . . . .
H13A H 0.2960 0.7634 0.8857 0.024 Uiso 1 1 calc R U . . .
H13B H 0.2688 0.7585 0.8327 0.024 Uiso 1 1 calc R U . . .
C14 C 0.1433(4) 0.8183(6) 0.8306(3) 0.0221(18) Uani 1 1 d . . . . .
C15 C 0.1903(4) 0.7826(6) 0.8675(3) 0.0217(18) Uani 1 1 d . . . . .
C16 C 0.1752(4) 0.7866(5) 0.9108(3) 0.0195(17) Uani 1 1 d . . . . .
H16 H 0.2069 0.7628 0.9354 0.023 Uiso 1 1 calc R U . . .
C17 C 0.1141(4) 0.8252(6) 0.9187(3) 0.0241(19) Uani 1 1 d . . . . .
C18 C 0.0675(4) 0.8555(6) 0.8809(3) 0.0262(19) Uani 1 1 d . . . . .
H18 H 0.0250 0.8782 0.8851 0.031 Uiso 1 1 calc R U . . .
C19 C 0.0803(4) 0.8540(6) 0.8369(3) 0.0243(19) Uani 1 1 d . . . . .
C20 C 0.0937(4) 0.8267(6) 0.9661(3) 0.0244(18) Uani 1 1 d . . . . .
C21 C 0.1521(6) 0.7971(12) 1.0037(3) 0.074(5) Uani 1 1 d . . . . .
H21A H 0.1380 0.8024 1.0326 0.110 Uiso 1 1 calc R U . . .
H21B H 0.1920 0.8349 1.0038 0.110 Uiso 1 1 calc R U . . .
H21C H 0.1638 0.7352 0.9988 0.110 Uiso 1 1 calc R U . . .
C22 C 0.0722(10) 0.9227(13) 0.9752(5) 0.107(7) Uani 1 1 d . . . . .
H22A H 0.0568 0.9245 1.0038 0.161 Uiso 1 1 calc R U . . .
H22B H 0.0351 0.9417 0.9510 0.161 Uiso 1 1 calc R U . . .
H22C H 0.1113 0.9626 0.9767 0.161 Uiso 1 1 calc R U . . .
C23 C 0.0315(7) 0.7662(15) 0.9654(4) 0.108(8) Uani 1 1 d . . . . .
H23A H 0.0443 0.7044 0.9614 0.161 Uiso 1 1 calc R U . . .
H23B H -0.0053 0.7837 0.9405 0.161 Uiso 1 1 calc R U . . .
H23C H 0.0160 0.7722 0.9937 0.161 Uiso 1 1 calc R U . . .
C24 C 0.0249(4) 0.8904(7) 0.7977(3) 0.031(2) Uani 1 1 d . . . . .
H24A H 0.0257 0.9561 0.7980 0.037 Uiso 1 1 calc R U . . .
H24B H 0.0344 0.8699 0.7687 0.037 Uiso 1 1 calc R U . . .
C25 C -0.0641(4) 0.7681(7) 0.7927(3) 0.032(2) Uani 1 1 d . . . . .
C26 C -0.0462(4) 0.8570(7) 0.8029(3) 0.030(2) Uani 1 1 d . . . . .
C27 C -0.0925(4) 0.9106(7) 0.8211(3) 0.033(2) Uani 1 1 d . . . . .
H27 H -0.0817 0.9716 0.8264 0.039 Uiso 1 1 calc R U . . .
C28 C -0.1536(4) 0.8784(7) 0.8318(3) 0.028(2) Uani 1 1 d . . . . .
C29 C -0.1696(4) 0.7875(7) 0.8202(3) 0.033(2) Uani 1 1 d . . . . .
H29 H -0.2108 0.7633 0.8259 0.040 Uiso 1 1 calc R U . . .
C30 C -0.1269(4) 0.7327(7) 0.8005(3) 0.025(2) Uani 1 1 d . . . . .
C31 C -0.2000(5) 0.9336(7) 0.8560(3) 0.035(2) Uani 1 1 d . U . . .
C32 C -0.1549(10) 0.9511(14) 0.9022(6) 0.036(3) Uani 0.508 1 d . U P A 1
H32A H -0.1433 0.8946 0.9178 0.055 Uiso 0.508 1 calc R U P A 1
H32B H -0.1796 0.9887 0.9198 0.055 Uiso 0.508 1 calc R U P A 1
H32C H -0.1131 0.9813 0.8985 0.055 Uiso 0.508 1 calc R U P A 1
C33 C -0.2156(10) 1.0135(13) 0.8273(7) 0.040(4) Uani 0.508 1 d . U P A 1
H33A H -0.1738 1.0480 0.8284 0.060 Uiso 0.508 1 calc R U P A 1
H33B H -0.2493 1.0500 0.8381 0.060 Uiso 0.508 1 calc R U P A 1
H33C H -0.2339 0.9952 0.7963 0.060 Uiso 0.508 1 calc R U P A 1
C34 C -0.2666(9) 0.8816(13) 0.8574(7) 0.035(3) Uani 0.508 1 d . U P A 1
H34A H -0.2552 0.8261 0.8740 0.052 Uiso 0.508 1 calc R U P A 1
H34B H -0.2903 0.8680 0.8268 0.052 Uiso 0.508 1 calc R U P A 1
H34C H -0.2961 0.9178 0.8722 0.052 Uiso 0.508 1 calc R U P A 1
C32' C -0.1756(10) 1.0370(13) 0.8738(7) 0.036(4) Uani 0.492 1 d . U P A 2
H32D H -0.1360 1.0333 0.8985 0.054 Uiso 0.492 1 calc R U P A 2
H32E H -0.2131 1.0668 0.8841 0.054 Uiso 0.492 1 calc R U P A 2
H32F H -0.1635 1.0708 0.8490 0.054 Uiso 0.492 1 calc R U P A 2
C33' C -0.2727(9) 0.9585(12) 0.8262(7) 0.033(4) Uani 0.492 1 d . U P A 2
H33D H -0.2665 0.9890 0.7989 0.050 Uiso 0.492 1 calc R U P A 2
H33E H -0.2971 0.9975 0.8434 0.050 Uiso 0.492 1 calc R U P A 2
H33F H -0.2992 0.9041 0.8181 0.050 Uiso 0.492 1 calc R U P A 2
C34' C -0.2166(11) 0.8911(14) 0.9003(7) 0.038(4) Uani 0.492 1 d . U P A 2
H34D H -0.2485 0.8416 0.8924 0.057 Uiso 0.492 1 calc R U P A 2
H34E H -0.2372 0.9362 0.9166 0.057 Uiso 0.492 1 calc R U P A 2
H34F H -0.1744 0.8693 0.9193 0.057 Uiso 0.492 1 calc R U P A 2
C35 C -0.1434(4) 0.6363(8) 0.7891(3) 0.036(2) Uani 1 1 d . . . . .
H35A H -0.1874 0.6202 0.7970 0.043 Uiso 1 1 calc R U . . .
H35B H -0.1472 0.6265 0.7565 0.043 Uiso 1 1 calc R U . . .
C36 C -0.0942(4) 0.4888(7) 0.8005(3) 0.032(2) Uani 1 1 d . . . . .
H36A H -0.1042 0.4862 0.7674 0.038 Uiso 1 1 calc R U . . .
H36B H -0.1327 0.4610 0.8112 0.038 Uiso 1 1 calc R U . . .
C37 C 0.0349(4) 0.4626(6) 0.8076(3) 0.0241(19) Uani 1 1 d . . . . .
C38 C -0.0275(4) 0.4360(6) 0.8191(3) 0.0215(18) Uani 1 1 d . . . . .
C39 C -0.0294(4) 0.3591(6) 0.8443(3) 0.0260(19) Uani 1 1 d . . . . .
H39 H -0.0707 0.3436 0.8531 0.031 Uiso 1 1 calc R U . . .
C40 C 0.0282(4) 0.3034(6) 0.8571(3) 0.026(2) Uani 1 1 d . . . . .
C41 C 0.0891(4) 0.3308(6) 0.8445(3) 0.0238(19) Uani 1 1 d . . . . .
H41 H 0.1286 0.2951 0.8532 0.029 Uiso 1 1 calc R U . . .
C42 C 0.0937(4) 0.4089(6) 0.8196(2) 0.0219(19) Uani 1 1 d . . . . .
C43 C 0.0272(5) 0.2137(7) 0.8833(3) 0.031(2) Uani 1 1 d . . . . .
C44 C -0.0429(5) 0.1995(9) 0.8974(4) 0.055(3) Uani 1 1 d . . . . .
H44A H -0.0790 0.1944 0.8705 0.083 Uiso 1 1 calc R U . . .
H44B H -0.0524 0.2502 0.9153 0.083 Uiso 1 1 calc R U . . .
H44C H -0.0412 0.1450 0.9152 0.083 Uiso 1 1 calc R U . . .
C45 C 0.0838(6) 0.2153(10) 0.9271(4) 0.060(4) Uani 1 1 d . . . . .
H45A H 0.0807 0.1611 0.9444 0.090 Uiso 1 1 calc R U . . .
H45B H 0.0772 0.2673 0.9451 0.090 Uiso 1 1 calc R U . . .
H45C H 0.1287 0.2184 0.9191 0.090 Uiso 1 1 calc R U . . .
C46 C 0.0397(6) 0.1353(7) 0.8525(4) 0.046(3) Uani 1 1 d . . . . .
H46A H 0.0056 0.1372 0.8245 0.069 Uiso 1 1 calc R U . . .
H46B H 0.0359 0.0788 0.8678 0.069 Uiso 1 1 calc R U . . .
H46C H 0.0854 0.1405 0.8459 0.069 Uiso 1 1 calc R U . . .
C47 C 0.1619(4) 0.4313(6) 0.8046(3) 0.0225(18) Uani 1 1 d . . . . .
H47A H 0.1852 0.3750 0.8001 0.027 Uiso 1 1 calc R U . . .
H47B H 0.1512 0.4623 0.7754 0.027 Uiso 1 1 calc R U . . .

loop_
_atom_site_aniso_label
_atom_site_aniso_U_11
_atom_site_aniso_U_22
_atom_site_aniso_U_33
_atom_site_aniso_U_23
_atom_site_aniso_U_13
_atom_site_aniso_U_12
O1 0.012(3) 0.034(3) 0.018(3) 0.008(2) 0.002(2) -0.003(2)
O2 0.020(3) 0.048(4) 0.018(3) 0.020(3) 0.002(2) -0.009(3)
O3 0.023(3) 0.051(4) 0.035(3) 0.015(3) 0.016(3) 0.002(3)
O4 0.016(3) 0.049(4) 0.019(3) -0.004(3) 0.005(2) -0.003(3)
O5 0.016(3) 0.050(4) 0.024(3) -0.007(3) 0.011(2) -0.007(3)
C1 0.014(4) 0.036(5) 0.014(4) -0.003(3) 0.007(3) 0.007(3)
C2 0.017(4) 0.021(4) 0.025(4) 0.007(3) 0.005(3) -0.007(3)
C3 0.011(4) 0.025(4) 0.024(4) -0.009(3) 0.006(3) 0.001(3)
C4 0.012(4) 0.023(4) 0.026(4) -0.001(3) 0.004(3) 0.002(3)
C5 0.010(3) 0.024(4) 0.020(4) 0.000(3) 0.009(3) -0.004(3)
C6 0.010(4) 0.030(5) 0.022(4) 0.011(3) 0.009(3) -0.001(3)
C7 0.027(4) 0.023(5) 0.025(4) 0.004(4) 0.003(3) 0.013(4)
C8 0.051(6) 0.059(7) 0.019(5) 0.008(5) 0.005(4) 0.017(5)
C9 0.026(5) 0.053(7) 0.032(5) 0.007(5) 0.001(4) 0.019(5)
C10 0.055(7) 0.037(6) 0.053(7) 0.018(5) -0.010(5) 0.009(5)
C11 0.022(4) 0.039(5) 0.020(4) 0.004(4) 0.008(3) -0.001(4)
C12 0.024(5) 0.071(7) 0.014(4) 0.026(5) 0.001(3) 0.003(5)
C13 0.008(3) 0.022(4) 0.028(4) 0.008(3) -0.001(3) -0.003(3)
C14 0.015(4) 0.031(5) 0.018(4) 0.008(3) -0.001(3) -0.006(3)
C15 0.016(4) 0.024(4) 0.025(4) 0.006(3) 0.003(3) -0.008(3)
C16 0.013(4) 0.012(4) 0.029(4) 0.013(3) -0.005(3) -0.006(3)
C17 0.011(4) 0.037(5) 0.022(4) 0.008(4) -0.003(3) -0.006(3)
C18 0.018(4) 0.028(5) 0.032(5) 0.005(4) 0.004(3) -0.002(3)
C19 0.023(4) 0.027(5) 0.021(4) 0.016(4) 0.000(3) -0.009(4)
C20 0.023(4) 0.021(4) 0.028(4) -0.006(4) 0.001(3) 0.006(3)
C21 0.040(6) 0.158(15) 0.022(5) 0.010(7) 0.006(5) 0.024(8)
C22 0.146(16) 0.133(16) 0.048(8) 0.010(9) 0.033(9) 0.070(14)
C23 0.070(9) 0.22(2) 0.035(7) 0.007(10) 0.018(6) -0.079(12)
C24 0.017(4) 0.049(6) 0.027(5) 0.027(4) 0.002(3) -0.004(4)
C25 0.017(4) 0.060(7) 0.017(4) 0.017(4) -0.003(3) -0.009(4)
C26 0.008(4) 0.053(6) 0.027(5) 0.025(4) -0.004(3) -0.005(4)
C27 0.023(5) 0.038(5) 0.031(5) 0.024(4) -0.008(4) -0.002(4)
C28 0.017(4) 0.045(6) 0.022(4) 0.020(4) 0.003(3) -0.008(4)
C29 0.014(4) 0.056(6) 0.029(5) 0.017(4) 0.001(3) -0.012(4)
C30 0.008(4) 0.050(6) 0.018(4) 0.007(4) 0.003(3) -0.001(4)
C31 0.027(4) 0.033(4) 0.045(5) 0.009(4) 0.004(4) -0.005(4)
C32 0.034(7) 0.045(9) 0.034(7) 0.001(7) 0.015(6) -0.001(7)
C33 0.038(8) 0.027(7) 0.055(8) 0.009(6) 0.008(7) 0.008(6)
C34 0.027(7) 0.032(8) 0.049(8) -0.004(7) 0.016(6) -0.001(6)
C32' 0.033(8) 0.032(7) 0.043(8) 0.004(7) 0.006(7) -0.005(6)
C33' 0.031(7) 0.019(7) 0.049(8) -0.003(6) 0.005(6) 0.008(6)
C34' 0.039(8) 0.035(8) 0.044(7) 0.002(7) 0.019(7) -0.002(7)
C35 0.012(4) 0.072(7) 0.022(4) -0.003(5) -0.002(3) -0.004(4)
C36 0.012(4) 0.062(7) 0.023(4) -0.024(4) 0.009(3) -0.013(4)
C37 0.020(4) 0.044(5) 0.009(4) -0.013(4) 0.006(3) -0.007(4)
C38 0.014(4) 0.033(5) 0.017(4) -0.013(3) 0.002(3) -0.003(3)
C39 0.020(4) 0.039(5) 0.022(4) -0.012(4) 0.012(3) -0.012(4)
C40 0.019(4) 0.041(5) 0.020(4) -0.019(4) 0.009(3) 0.006(4)
C41 0.020(4) 0.033(5) 0.017(4) -0.011(4) -0.001(3) 0.006(4)
C42 0.013(4) 0.045(5) 0.008(3) -0.015(4) 0.002(3) -0.009(4)
C43 0.028(5) 0.044(6) 0.021(4) -0.004(4) 0.008(4) -0.001(4)
C44 0.035(6) 0.086(9) 0.049(7) 0.024(6) 0.018(5) 0.003(6)
C45 0.052(7) 0.090(10) 0.032(6) 0.013(6) -0.009(5) -0.015(7)
C46 0.057(7) 0.030(6) 0.054(7) -0.003(5) 0.021(5) -0.012(5)
C47 0.018(4) 0.034(5) 0.015(4) 0.000(3) 0.004(3) 0.000(4)

loop_
_atom_type_symbol
_atom_type_description
_atom_type_scat_dispersion_real
_atom_type_scat_dispersion_imag
_atom_type_scat_source
C C 0.0033 0.0016 'International Tables Vol C Tables 4.2.6.8 and 6.1.1.4'
H H 0.0000 0.0000 'International Tables Vol C Tables 4.2.6.8 and 6.1.1.4'
O O 0.0106 0.0060 'International Tables Vol C Tables 4.2.6.8 and 6.1.1.4'

loop_
_geom_angle_atom_site_label_1
_geom_angle_atom_site_label_2
_geom_angle_atom_site_label_3
_geom_angle
C6 O1 C11 118.1(6)
C14 O2 C12 117.6(6)
C25 O3 H3 109.8
C36 O4 C35 111.9(7)
C37 O5 H5 109.4
C6 C1 C2 118.5(8)
C6 C1 C47 121.8(7)
C2 C1 C47 119.7(8)
C3 C2 C1 122.4(8)
C3 C2 H2 118.8
C1 C2 H2 118.8
C2 C3 C4 117.1(7)
C2 C3 C7 123.9(8)
C4 C3 C7 119.0(7)
C5 C4 C3 122.1(8)
C5 C4 H4 119.0
C3 C4 H4 119.0
C6 C5 C4 118.0(7)
C6 C5 C13 122.9(7)
C4 C5 C13 119.1(7)
C1 C6 C5 122.0(7)
C1 C6 O1 118.5(7)
C5 C6 O1 119.1(7)
C9 C7 C3 110.5(7)
C9 C7 C8 109.5(8)
C3 C7 C8 109.2(7)
C9 C7 C10 108.2(8)
C3 C7 C10 110.6(7)
C8 C7 C10 108.7(8)
C7 C8 H8A 109.5
C7 C8 H8B 109.5
H8A C8 H8B 109.5
C7 C8 H8C 109.5
H8A C8 H8C 109.5
H8B C8 H8C 109.5
C7 C9 H9A 109.5
C7 C9 H9B 109.5
H9A C9 H9B 109.5
C7 C9 H9C 109.5
H9A C9 H9C 109.5
H9B C9 H9C 109.5
C7 C10 H10A 109.5
C7 C10 H10B 109.5
H10A C10 H10B 109.5
C7 C10 H10C 109.5
H10A C10 H10C 109.5
H10B C10 H10C 109.5
O1 C11 C12 108.3(7)
O1 C11 H11A 110.0
C12 C11 H11A 110.0
O1 C11 H11B 110.0
C12 C11 H11B 110.0
H11A C11 H11B 108.4
O2 C12 C11 113.4(7)
O2 C12 H12A 108.9
C11 C12 H12A 108.9
O2 C12 H12B 108.9
C11 C12 H12B 108.9
H12A C12 H12B 107.7
C15 C13 C5 113.3(6)
C15 C13 H13A 108.9
C5 C13 H13A 108.9
C15 C13 H13B 108.9
C5 C13 H13B 108.9
H13A C13 H13B 107.7
C15 C14 C19 120.0(7)
C15 C14 O2 119.0(7)
C19 C14 O2 120.8(7)
C16 C15 C14 119.5(7)
C16 C15 C13 118.6(7)
C14 C15 C13 121.9(7)
C15 C16 C17 121.9(7)
C15 C16 H16 119.0
C17 C16 H16 119.0
C18 C17 C16 116.7(8)
C18 C17 C20 119.5(7)
C16 C17 C20 123.5(7)
C17 C18 C19 123.6(8)
C17 C18 H18 118.2
C19 C18 H18 118.2
C18 C19 C14 118.1(7)
C18 C19 C24 118.9(8)
C14 C19 C24 123.0(7)
C21 C20 C23 109.5(11)
C21 C20 C22 109.5(11)
C23 C20 C22 107.6(12)
C21 C20 C17 112.4(7)
C23 C20 C17 109.7(8)
C22 C20 C17 108.0(9)
C20 C21 H21A 109.5
C20 C21 H21B 109.5
H21A C21 H21B 109.5
C20 C21 H21C 109.5
H21A C21 H21C 109.5
H21B C21 H21C 109.5
C20 C22 H22A 109.5
C20 C22 H22B 109.5
H22A C22 H22B 109.5
C20 C22 H22C 109.5
H22A C22 H22C 109.5
H22B C22 H22C 109.5
C20 C23 H23A 109.5
C20 C23 H23B 109.5
H23A C23 H23B 109.5
C20 C23 H23C 109.5
H23A C23 H23C 109.5
H23B C23 H23C 109.5
C26 C24 C19 109.6(6)
C26 C24 H24A 109.8
C19 C24 H24A 109.8
C26 C24 H24B 109.8
C19 C24 H24B 109.8
H24A C24 H24B 108.2
O3 C25 C26 118.0(8)
O3 C25 C30 121.2(9)
C26 C25 C30 120.9(9)
C25 C26 C27 118.0(8)
C25 C26 C24 119.1(9)
C27 C26 C24 122.7(9)
C28 C27 C26 123.9(9)
C28 C27 H27 118.0
C26 C27 H27 118.0
C27 C28 C29 115.5(9)
C27 C28 C31 124.0(9)
C29 C28 C31 120.4(7)
C30 C29 C28 122.7(8)
C30 C29 H29 118.7
C28 C29 H29 118.7
C29 C30 C25 118.9(9)
C29 C30 C35 122.5(8)
C25 C30 C35 118.6(8)
C33 C31 C32 114.6(13)
C33 C31 C28 103.3(11)
C32 C31 C28 103.3(10)
C33 C31 C34 110.2(13)
C32 C31 C34 114.3(12)
C28 C31 C34 110.2(10)
C28 C31 C34' 116.0(10)
C28 C31 C33' 115.1(10)
C34' C31 C33' 104.7(12)
C28 C31 C32' 119.1(10)
C34' C31 C32' 101.2(12)
C33' C31 C32' 98.0(11)
C31 C32 H32A 109.5
C31 C32 H32B 109.5
H32A C32 H32B 109.5
C31 C32 H32C 109.5
H32A C32 H32C 109.5
H32B C32 H32C 109.5
C31 C33 H33A 109.5
C31 C33 H33B 109.5
H33A C33 H33B 109.5
C31 C33 H33C 109.5
H33A C33 H33C 109.5
H33B C33 H33C 109.5
C31 C34 H34A 109.5
C31 C34 H34B 109.5
H34A C34 H34B 109.5
C31 C34 H34C 109.5
H34A C34 H34C 109.5
H34B C34 H34C 109.5
C31 C32' H32D 109.5
C31 C32' H32E 109.5
H32D C32' H32E 109.5
C31 C32' H32F 109.5
H32D C32' H32F 109.5
H32E C32' H32F 109.5
C31 C33' H33D 109.5
C31 C33' H33E 109.5
H33D C33' H33E 109.5
C31 C33' H33F 109.5
H33D C33' H33F 109.5
H33E C33' H33F 109.5
C31 C34' H34D 109.5
C31 C34' H34E 109.5
H34D C34' H34E 109.5
C31 C34' H34F 109.5
H34D C34' H34F 109.5
H34E C34' H34F 109.5
O4 C35 C30 108.5(7)
O4 C35 H35A 110.0
C30 C35 H35A 110.0
O4 C35 H35B 110.0
C30 C35 H35B 110.0
H35A C35 H35B 108.4
O4 C36 C38 111.2(6)
O4 C36 H36A 109.4
C38 C36 H36A 109.4
O4 C36 H36B 109.4
C38 C36 H36B 109.4
H36A C36 H36B 108.0
O5 C37 C42 121.9(7)
O5 C37 C38 117.7(7)
C42 C37 C38 120.3(8)
C39 C38 C37 119.5(8)
C39 C38 C36 120.4(7)
C37 C38 C36 119.9(8)
C38 C39 C40 122.2(8)
C38 C39 H39 118.9
C40 C39 H39 118.9
C41 C40 C39 116.9(9)
C41 C40 C43 119.3(8)
C39 C40 C43 123.8(8)
C40 C41 C42 122.9(8)
C40 C41 H41 118.5
C42 C41 H41 118.5
C41 C42 C37 118.1(7)
C41 C42 C47 119.6(8)
C37 C42 C47 122.2(8)
C46 C43 C44 108.9(9)
C46 C43 C45 110.4(9)
C44 C43 C45 107.7(8)
C46 C43 C40 109.0(7)
C44 C43 C40 111.2(8)
C45 C43 C40 109.8(8)
C43 C44 H44A 109.5
C43 C44 H44B 109.5
H44A C44 H44B 109.5
C43 C44 H44C 109.5
H44A C44 H44C 109.5
H44B C44 H44C 109.5
C43 C45 H45A 109.5
C43 C45 H45B 109.5
H45A C45 H45B 109.5
C43 C45 H45C 109.5
H45A C45 H45C 109.5
H45B C45 H45C 109.5
C43 C46 H46A 109.5
C43 C46 H46B 109.5
H46A C46 H46B 109.5
C43 C46 H46C 109.5
H46A C46 H46C 109.5
H46B C46 H46C 109.5
C1 C47 C42 114.4(6)
C1 C47 H47A 108.7
C42 C47 H47A 108.7
C1 C47 H47B 108.7
C42 C47 H47B 108.7
H47A C47 H47B 107.6

loop_
_geom_bond_atom_site_label_1
_geom_bond_atom_site_label_2
_geom_bond_distance
O1 C6 1.394(9)
O1 C11 1.441(9)
O2 C14 1.396(9)
O2 C12 1.424(12)
O3 C25 1.373(12)
O3 H3 0.8198
O4 C36 1.412(11)
O4 C35 1.454(11)
O5 C37 1.384(11)
O5 H5 0.8186
C1 C6 1.366(12)
C1 C2 1.410(11)
C1 C47 1.523(11)
C2 C3 1.373(11)
C2 H2 0.9300
C3 C4 1.408(12)
C3 C7 1.527(11)
C4 C5 1.397(11)
C4 H4 0.9300
C5 C6 1.390(11)
C5 C13 1.541(11)
C7 C9 1.518(12)
C7 C8 1.536(12)
C7 C10 1.552(13)
C8 H8A 0.9600
C8 H8B 0.9600
C8 H8C 0.9600
C9 H9A 0.9600
C9 H9B 0.9600
C9 H9C 0.9600
C10 H10A 0.9600
C10 H10B 0.9600
C10 H10C 0.9600
C11 C12 1.503(13)
C11 H11A 0.9700
C11 H11B 0.9700
C12 H12A 0.9700
C12 H12B 0.9700
C13 C15 1.525(11)
C13 H13A 0.9700
C13 H13B 0.9700
C14 C15 1.391(11)
C14 C19 1.391(12)
C15 C16 1.384(12)
C16 C17 1.389(11)
C16 H16 0.9300
C17 C18 1.377(11)
C17 C20 1.547(12)
C18 C19 1.386(12)
C18 H18 0.9300
C19 C24 1.525(11)
C20 C21 1.500(13)
C20 C23 1.507(15)
C20 C22 1.518(18)
C21 H21A 0.9600
C21 H21B 0.9600
C21 H21C 0.9600
C22 H22A 0.9600
C22 H22B 0.9600
C22 H22C 0.9600
C23 H23A 0.9600
C23 H23B 0.9600
C23 H23C 0.9600
C24 C26 1.516(11)
C24 H24A 0.9700
C24 H24B 0.9700
C25 C26 1.375(14)
C25 C30 1.400(11)
C26 C27 1.396(14)
C27 C28 1.385(12)
C27 H27 0.9300
C28 C29 1.405(14)
C28 C31 1.509(14)
C29 C30 1.379(13)
C29 H29 0.9300
C30 C35 1.482(14)
C31 C33 1.45(2)
C31 C32 1.50(2)
C31 C34 1.522(19)
C31 C34' 1.56(2)
C31 C33' 1.56(2)
C31 C32' 1.65(2)
C32 H32A 0.9600
C32 H32B 0.9600
C32 H32C 0.9600
C33 H33A 0.9600
C33 H33B 0.9600
C33 H33C 0.9600
C34 H34A 0.9600
C34 H34B 0.9600
C34 H34C 0.9600
C32' H32D 0.9600
C32' H32E 0.9600
C32' H32F 0.9600
C33' H33D 0.9600
C33' H33E 0.9600
C33' H33F 0.9600
C34' H34D 0.9600
C34' H34E 0.9600
C34' H34F 0.9600
C35 H35A 0.9700
C35 H35B 0.9700
C36 C38 1.529(12)
C36 H36A 0.9700
C36 H36B 0.9700
C37 C42 1.387(12)
C37 C38 1.392(11)
C38 C39 1.366(12)
C39 C40 1.388(12)
C39 H39 0.9300
C40 C41 1.382(12)
C40 C43 1.539(13)
C41 C42 1.385(12)
C41 H41 0.9300
C42 C47 1.530(10)
C43 C46 1.527(13)
C43 C44 1.532(13)
C43 C45 1.534(13)
C44 H44A 0.9600
C44 H44B 0.9600
C44 H44C 0.9600
C45 H45A 0.9600
C45 H45B 0.9600
C45 H45C 0.9600
C46 H46A 0.9600
C46 H46B 0.9600
C46 H46C 0.9600
C47 H47A 0.9700
C47 H47B 0.9700

loop_
_geom_hbond_atom_site_label_D
_geom_hbond_atom_site_label_H
_geom_hbond_atom_site_label_A
_geom_hbond_distance_DH
_geom_hbond_distance_HA
_geom_hbond_distance_DA
_geom_hbond_angle_DHA
O3 H3 O4 0.82 2.14 2.809(9) 139.2
O3 H3 O5 0.82 2.12 2.771(10) 136.7
O5 H5 O1 0.82 1.92 2.703(8) 160.5

loop_
_geom_torsion_atom_site_label_1
_geom_torsion_atom_site_label_2
_geom_torsion_atom_site_label_3
_geom_torsion_atom_site_label_4
_geom_torsion
C6 C1 C2 C3 0.5(11)
C47 C1 C2 C3 177.9(7)
C1 C2 C3 C4 -0.4(11)
C1 C2 C3 C7 -179.4(7)
C2 C3 C4 C5 0.6(11)
C7 C3 C4 C5 179.6(7)
C3 C4 C5 C6 -0.8(11)
C3 C4 C5 C13 178.2(7)
C2 C1 C6 C5 -0.8(11)
C47 C1 C6 C5 -178.2(7)
C2 C1 C6 O1 -173.8(6)
C47 C1 C6 O1 8.8(11)
C4 C5 C6 C1 0.9(11)
C13 C5 C6 C1 -178.0(7)
C4 C5 C6 O1 173.9(6)
C13 C5 C6 O1 -5.1(11)
C11 O1 C6 C1 -112.2(8)
C11 O1 C6 C5 74.6(9)
C2 C3 C7 C9 118.7(9)
C4 C3 C7 C9 -60.3(10)
C2 C3 C7 C8 -120.8(9)
C4 C3 C7 C8 60.2(10)
C2 C3 C7 C10 -1.2(12)
C4 C3 C7 C10 179.9(8)
C6 O1 C11 C12 -139.5(7)
C14 O2 C12 C11 -78.6(9)
O1 C11 C12 O2 73.0(8)
C6 C5 C13 C15 59.2(10)
C4 C5 C13 C15 -119.8(8)
C12 O2 C14 C15 99.8(9)
C12 O2 C14 C19 -85.0(10)
C19 C14 C15 C16 -2.8(12)
O2 C14 C15 C16 172.4(7)
C19 C14 C15 C13 178.1(8)
O2 C14 C15 C13 -6.6(12)
C5 C13 C15 C16 76.0(9)
C5 C13 C15 C14 -104.9(9)
C14 C15 C16 C17 0.1(12)
C13 C15 C16 C17 179.2(7)
C15 C16 C17 C18 3.1(12)
C15 C16 C17 C20 176.8(8)
C16 C17 C18 C19 -3.8(13)
C20 C17 C18 C19 -177.8(8)
C17 C18 C19 C14 1.2(13)
C17 C18 C19 C24 -179.3(8)
C15 C14 C19 C18 2.2(12)
O2 C14 C19 C18 -173.0(8)
C15 C14 C19 C24 -177.2(8)
O2 C14 C19 C24 7.6(13)
C18 C17 C20 C21 -176.3(10)
C16 C17 C20 C21 10.2(14)
C18 C17 C20 C23 61.6(13)
C16 C17 C20 C23 -111.9(12)
C18 C17 C20 C22 -55.4(13)
C16 C17 C20 C22 131.1(11)
C18 C19 C24 C26 -43.3(12)
C14 C19 C24 C26 136.1(9)
O3 C25 C26 C27 -179.9(7)
C30 C25 C26 C27 -0.3(12)
O3 C25 C26 C24 -4.8(11)
C30 C25 C26 C24 174.8(7)
C19 C24 C26 C25 -74.7(10)
C19 C24 C26 C27 100.2(10)
C25 C26 C27 C28 3.7(12)
C24 C26 C27 C28 -171.2(7)
C26 C27 C28 C29 -4.3(12)
C26 C27 C28 C31 173.4(8)
C27 C28 C29 C30 1.7(12)
C31 C28 C29 C30 -176.1(8)
C28 C29 C30 C25 1.4(12)
C28 C29 C30 C35 178.8(8)
O3 C25 C30 C29 177.5(7)
C26 C25 C30 C29 -2.1(12)
O3 C25 C30 C35 0.0(11)
C26 C25 C30 C35 -179.6(8)
C27 C28 C31 C33 55.7(13)
C29 C28 C31 C33 -126.7(11)
C27 C28 C31 C32 -64.0(12)
C29 C28 C31 C32 113.6(11)
C27 C28 C31 C34 173.5(11)
C29 C28 C31 C34 -8.9(14)
C27 C28 C31 C34' -125.0(12)
C29 C28 C31 C34' 52.6(14)
C27 C28 C31 C33' 112.3(12)
C29 C28 C31 C33' -70.2(13)
C27 C28 C31 C32' -3.6(14)
C29 C28 C31 C32' 174.0(10)
C36 O4 C35 C30 -170.8(7)
C29 C30 C35 O4 -119.5(8)
C25 C30 C35 O4 57.9(10)
C35 O4 C36 C38 166.4(7)
O5 C37 C38 C39 179.5(7)
C42 C37 C38 C39 3.4(11)
O5 C37 C38 C36 4.1(10)
C42 C37 C38 C36 -172.1(7)
O4 C36 C38 C39 124.5(8)
O4 C36 C38 C37 -60.1(9)
C37 C38 C39 C40 -3.3(12)
C36 C38 C39 C40 172.1(7)
C38 C39 C40 C41 2.2(12)
C38 C39 C40 C43 -176.7(7)
C39 C40 C41 C42 -1.2(11)
C43 C40 C41 C42 177.8(7)
C40 C41 C42 C37 1.3(11)
C40 C41 C42 C47 -176.3(7)
O5 C37 C42 C41 -178.4(7)
C38 C37 C42 C41 -2.4(11)
O5 C37 C42 C47 -0.8(11)
C38 C37 C42 C47 175.2(7)
C41 C40 C43 C46 -64.6(10)
C39 C40 C43 C46 114.2(9)
C41 C40 C43 C44 175.4(8)
C39 C40 C43 C44 -5.8(12)
C41 C40 C43 C45 56.3(10)
C39 C40 C43 C45 -124.8(9)
C6 C1 C47 C42 -93.1(9)
C2 C1 C47 C42 89.6(9)
C41 C42 C47 C1 -91.3(9)
C37 C42 C47 C1 91.2(9)
